data_7706844
loop_
_publ_author_name
'Brock, A. J.'
'Etchells, I. M.'
'Moore, E. G.'
'Clegg, J. K.'

_publ_section_title
;
 Dinuclear triple stranded phenyl-spaced 1,3-bis-\b-diketonato
 lanthanide(iii) complexes: synthesis, structures and spectroscopy.
;
_journal_issue 14
_journal_name_full 'Dalton transactions (Cambridge, England : 2003)'
_journal_page_first 4874
_journal_page_last 4879
_journal_paper_doi 10.1039/d1dt00393c
_journal_volume 50
_journal_year 2021
_chemical_formula_moiety 'C66 H83 Eu2 O14'
_chemical_formula_sum 'C66 H83 Eu2 O14'
_chemical_formula_weight 1404.24
_space_group_crystal_system monoclinic
_space_group_IT_number 14
_space_group_name_Hall '-P 2ybc'
_space_group_name_H-M_alt 'P 1 21/c 1'
_atom_sites_solution_hydrogens geom
_atom_sites_solution_primary direct
_audit_creation_date 2017-02-23
_audit_creation_method
;
Olex2 1.2
(compiled 2016.02.19 svn.r3266 for OlexSys, GUI svn.r5155)
;
_audit_update_record
;
2020-01-21 deposited with the CCDC.	2021-03-15 downloaded from the CCDC.
;
_cell_angle_alpha 90
_cell_angle_beta 105.240(19)
_cell_angle_gamma 90
_cell_formula_units_Z 4
_cell_length_a 17.898(3)
_cell_length_b 24.235(5)
_cell_length_c 16.184(4)
_cell_measurement_reflns_used 1072
_cell_measurement_temperature 190
_cell_measurement_theta_max 24.7540
_cell_measurement_theta_min 3.9740
_cell_volume 6773(3)
_computing_cell_refinement
;
CrysAlisPro, Agilent Technologies,
Version 1.171.36.28 (release 01-02-2013 CrysAlis171 .NET)
(compiled Feb  1 2013,16:14:44)
;
_computing_data_collection
;
CrysAlisPro, Agilent Technologies,
Version 1.171.36.28 (release 01-02-2013 CrysAlis171 .NET)
(compiled Feb  1 2013,16:14:44)
;
_computing_data_reduction
;
CrysAlisPro, Agilent Technologies,
Version 1.171.36.28 (release 01-02-2013 CrysAlis171 .NET)
(compiled Feb  1 2013,16:14:44)
;
_computing_molecular_graphics 'Olex2 (Dolomanov et al., 2009)'
_computing_publication_material 'Olex2 (Dolomanov et al., 2009)'
_computing_structure_refinement 'ShelXL (Sheldrick, 2015)'
_computing_structure_solution 'ShelXT (Sheldrick, 2015)'
_diffrn_ambient_temperature 190
_diffrn_detector_area_resol_mean 16.0696
_diffrn_measured_fraction_theta_full 0.922
_diffrn_measured_fraction_theta_max 0.952
_diffrn_measurement_details
;
#__ type_ start__ end____ width___ exp.time_
  1 omega  -12.00   88.00   1.0000   65.0000
omega____ theta____ kappa____ phi______ frames
    -       17.7999   77.0000  120.0000 100

#__ type_ start__ end____ width___ exp.time_
  2 omega   -7.00   87.00   1.0000   65.0000
omega____ theta____ kappa____ phi______ frames
    -       17.7999   77.0000  -90.0000 94

#__ type_ start__ end____ width___ exp.time_
  3 omega  -43.00   39.00   1.0000   65.0000
omega____ theta____ kappa____ phi______ frames
    -      -18.5812   77.0000  150.0000 82

#__ type_ start__ end____ width___ exp.time_
  4 omega  -21.00   42.00   1.0000   65.0000
omega____ theta____ kappa____ phi______ frames
    -      -18.5812   77.0000   30.0000 63
;
_diffrn_measurement_device_type 'Xcalibur, Sapphire3, Gemini ultra'
_diffrn_measurement_method '\w scans'
_diffrn_orient_matrix_UB_11 0.0236352000
_diffrn_orient_matrix_UB_12 0.0227389000
_diffrn_orient_matrix_UB_13 0.0178964000
_diffrn_orient_matrix_UB_21 -0.0232015000
_diffrn_orient_matrix_UB_22 0.0175912000
_diffrn_orient_matrix_UB_23 -0.0315302000
_diffrn_orient_matrix_UB_31 -0.0242728000
_diffrn_orient_matrix_UB_32 0.0053784000
_diffrn_orient_matrix_UB_33 0.0274249000
_diffrn_radiation_monochromator graphite
_diffrn_radiation_type MoK\a
_diffrn_radiation_wavelength 0.71073
_diffrn_reflns_av_R_equivalents 0.1321
_diffrn_reflns_av_unetI/netI 0.1896
_diffrn_reflns_Laue_measured_fraction_full 0.922
_diffrn_reflns_Laue_measured_fraction_max 0.952
_diffrn_reflns_limit_h_max 21
_diffrn_reflns_limit_h_min -21
_diffrn_reflns_limit_k_max 29
_diffrn_reflns_limit_k_min -28
_diffrn_reflns_limit_l_max 15
_diffrn_reflns_limit_l_min -19
_diffrn_reflns_number 32451
_diffrn_reflns_point_group_measured_fraction_full 0.922
_diffrn_reflns_point_group_measured_fraction_max 0.952
_diffrn_reflns_theta_full 26.000
_diffrn_reflns_theta_max 25.680
_diffrn_reflns_theta_min 3.423
_diffrn_source 'Enhance (Mo) X-ray Source'
_exptl_absorpt_coefficient_mu 1.894
_exptl_absorpt_correction_T_max 1.00000
_exptl_absorpt_correction_T_min 0.90853
_exptl_absorpt_correction_type multi-scan
_exptl_absorpt_process_details
;
CrysAlisPro, Agilent Technologies,
Version 1.171.36.28 (release 01-02-2013 CrysAlis171 .NET)
(compiled Feb  1 2013,16:14:44)
Empirical absorption correction using spherical harmonics,
 implemented in SCALE3 ABSPACK scaling algorithm.
;
_exptl_crystal_colour yellow
_exptl_crystal_colour_primary yellow
_exptl_crystal_density_diffrn 1.377
_exptl_crystal_description plate
_exptl_crystal_F_000 2868
_exptl_crystal_size_max 0.8
_exptl_crystal_size_mid 0.6
_exptl_crystal_size_min 0.2
_refine_diff_density_max 1.345
_refine_diff_density_min -0.824
_refine_diff_density_rms 0.152
_refine_ls_extinction_method none
_refine_ls_goodness_of_fit_ref 0.906
_refine_ls_hydrogen_treatment constr
_refine_ls_matrix_type full
_refine_ls_number_parameters 761
_refine_ls_number_reflns 12251
_refine_ls_number_restraints 0
_refine_ls_restrained_S_all 0.906
_refine_ls_R_factor_all 0.1473
_refine_ls_R_factor_gt 0.0640
_refine_ls_shift/su_max 0.002
_refine_ls_shift/su_mean 0.000
_refine_ls_structure_factor_coef Fsqd
_refine_ls_weighting_details 'w=1/[\s^2^(Fo^2^)+(0.0438P)^2^] where P=(Fo^2^+2Fc^2^)/3'
_refine_ls_weighting_scheme calc
_refine_ls_wR_factor_gt 0.1070
_refine_ls_wR_factor_ref 0.1267
_reflns_Friedel_coverage 0.000
_reflns_number_gt 6233
_reflns_number_total 12251
_reflns_threshold_expression 'I > 2\s(I)'
_cod_data_source_file d1dt00393c2.cif
_cod_data_source_block jkc15ab03_twin1_hklf4
_cod_depositor_comments 'Adding full bibliography for 7706844--7706847.cif.'
_cod_original_cell_volume 6773(2)
_cod_database_code 7706844
_shelxl_version_number 2014/6
_chemical_oxdiff_formula 'Y O C N H'
_chemical_oxdiff_usercomment 'acid ligand + Yttrium'
_shelx_space_group_comment
;
The symmetry employed for this shelxl refinement is uniquely defined
by the following loop, which should always be used as a source of
symmetry information in preference to the above space-group names.
They are only intended as comments.
;
_olex2_refinement_description
;
1. Fixed Uiso
 At 1.2 times of:
  All C(H) groups
 At 1.5 times of:
  All C(H,H,H) groups
2.a Aromatic/amide H refined with riding coordinates:
 C00Q(H00Q), C00S(H00S), C00T(H00T), C00V(H00V), C00W(H00W), C010(H010),
 C012(H012), C013(H013), C015(H015), C018(H018), C01A(H01A), C01B(H01B),
 C01C(H01C), C01F(H01F), C01J(H01J), C01S(H01X), C01U(H01Z)
2.b Idealised Me refined as rotating group:
 C01G(H01D,H01E,H01G), C01K(H01H,H01I,H01K), C01L(H01L,H01M,H01N), C01N(H01O,
 H01P,H01Q), C01Q(H01R,H01S,H01T), C01R(H01U,H01V,H01W), C01T(H01Y,H,HA),
 C01V(H01,HB,HC), C01W(H0AA,HD,HE), C01X(H1AA,HF,HG), C01Y(H2AA,HH,HI),
 C020(H02A,H02B,H02C), C021(H02D,H02E,H02F), C022(H02G,H02H,H02I), C024(H02J,
 H02K,H02L), C025(H02M,H02N,H02O), C026(H02P,H02Q,H02R), C027(H02S,H02T,H02U),
 C1(H1A,H1B,H1C), C4(H4A,H4B,H4C), C6(H6A,H6B,H6C), C9(H9A,H9B,H9C)
;
_olex2_submission_special_instructions 'No special instructions were received'

loop_
_space_group_symop_operation_xyz
'x, y, z'
'-x, y+1/2, -z+1/2'
'-x, -y, -z'
'x, -y-1/2, z-1/2'

loop_
_atom_site_label
_atom_site_type_symbol
_atom_site_fract_x
_atom_site_fract_y
_atom_site_fract_z
_atom_site_U_iso_or_equiv
_atom_site_adp_type
_atom_site_occupancy
_atom_site_site_symmetry_order
_atom_site_calc_flag
_atom_site_refinement_flags_posn
_atom_site_refinement_flags_adp
_atom_site_refinement_flags_occupancy
_atom_site_disorder_assembly
_atom_site_disorder_group
Eu01 Eu 0.25893(2) 0.31926(2) 0.66969(3) 0.02759(13) Uani 1 1 d . . . . .
Eu02 Eu 0.65811(2) 0.33927(2) 0.60443(3) 0.03063(14) Uani 1 1 d . . . . .
O003 O 0.6206(3) 0.3748(2) 0.7193(4) 0.0334(14) Uani 1 1 d . . . . .
O004 O 0.1857(3) 0.2396(2) 0.6420(4) 0.0362(15) Uani 1 1 d . . . . .
O005 O 0.2950(3) 0.3601(2) 0.5570(3) 0.0292(14) Uani 1 1 d . . . . .
O006 O 0.2162(3) 0.3876(2) 0.7468(4) 0.0408(16) Uani 1 1 d . . . . .
O007 O 0.5923(3) 0.2600(2) 0.6283(4) 0.0325(14) Uani 1 1 d . . . . .
O008 O 0.7646(3) 0.3787(3) 0.6975(4) 0.0415(16) Uani 1 1 d . . . . .
O009 O 0.3393(3) 0.2474(2) 0.6545(4) 0.0401(16) Uani 1 1 d . . . . .
O00A O 0.1479(3) 0.3468(2) 0.5716(4) 0.0352(14) Uani 1 1 d . . . . .
O00B O 0.5483(3) 0.3845(2) 0.5292(4) 0.0379(15) Uani 1 1 d . . . . .
O00C O 0.3686(3) 0.3632(2) 0.7548(4) 0.0350(15) Uani 1 1 d . . . . .
O00D O 0.6962(3) 0.3994(2) 0.5144(4) 0.0435(17) Uani 1 1 d . . . . .
O00E O 0.7459(3) 0.2680(3) 0.6345(5) 0.0526(19) Uani 1 1 d . . . . .
O00F O 0.6453(6) 0.2900(3) 0.4696(5) 0.096(3) Uani 1 1 d . . . . .
C00G C 0.2450(5) 0.4145(3) 0.8137(6) 0.028(2) Uani 1 1 d . . . . .
O00H O 0.2536(6) 0.2791(3) 0.8062(5) 0.099(4) Uani 1 1 d . . . . .
C00I C 0.7833(5) 0.3973(3) 0.7727(6) 0.030(2) Uani 1 1 d . . . . .
C00J C 0.6512(4) 0.3981(3) 0.7912(5) 0.026(2) Uani 1 1 d . . . . .
C00K C 0.7296(5) 0.4082(3) 0.8217(5) 0.034(2) Uani 1 1 d . . . . .
C00L C 0.3166(4) 0.4183(3) 0.4492(5) 0.031(2) Uani 1 1 d . . . . .
C00M C 0.6629(5) 0.4268(4) 0.4485(6) 0.032(2) Uani 1 1 d . . . . .
C00N C 0.6063(5) 0.2088(4) 0.6302(5) 0.035(2) Uani 1 1 d . . . . .
C00O C 0.1976(5) 0.1882(4) 0.6450(5) 0.028(2) Uani 1 1 d . . . . .
C00P C 0.1293(5) 0.3756(4) 0.5041(6) 0.034(2) Uani 1 1 d . . . . .
C00Q C 0.2694(5) 0.1652(3) 0.6505(6) 0.036(2) Uani 1 1 d . . . . .
H00Q H 0.2732 0.1261 0.6523 0.044 Uiso 1 1 calc R . . . .
C00R C 0.3824(5) 0.3941(3) 0.8189(5) 0.027(2) Uani 1 1 d . . . . .
C00S C 0.4720(6) 0.1952(4) 0.6429(6) 0.043(3) Uani 1 1 d . . . . .
H00S H 0.4655 0.2338 0.6339 0.051 Uiso 1 1 calc R . . . .
C00T C 0.6760(5) 0.1864(4) 0.6231(6) 0.041(2) Uani 1 1 d . . . . .
H00T H 0.6779 0.1477 0.6152 0.049 Uiso 1 1 calc R . . . .
C00U C 0.4103(5) 0.1651(4) 0.6551(6) 0.038(2) Uani 1 1 d . . . . .
C00V C 0.4197(5) 0.4730(4) 0.3771(6) 0.042(2) Uani 1 1 d . . . . .
H00V H 0.4548 0.4920 0.3522 0.051 Uiso 1 1 calc R . . . .
C00W C 0.3249(5) 0.4188(3) 0.8512(5) 0.035(2) Uani 1 1 d . . . . .
H00W H 0.3414 0.4401 0.9021 0.042 Uiso 1 1 calc R . . . .
C00X C 0.2627(5) 0.3894(3) 0.4923(5) 0.028(2) Uani 1 1 d . . . . .
C00Y C 0.5414(5) 0.1725(3) 0.6430(5) 0.033(2) Uani 1 1 d . . . . .
C00Z C 0.1863(5) 0.4446(4) 0.8512(6) 0.035(2) Uani 1 1 d . . . . .
C010 C 0.3940(4) 0.4060(3) 0.4735(5) 0.028(2) Uani 1 1 d . . . . .
H010 H 0.4122 0.3789 0.5165 0.033 Uiso 1 1 calc R . . . .
C011 C 0.3367(5) 0.1951(4) 0.6535(5) 0.035(2) Uani 1 1 d . . . . .
C012 C 0.2903(5) 0.4591(4) 0.3874(6) 0.040(2) Uani 1 1 d . . . . .
H012 H 0.2368 0.4678 0.3692 0.048 Uiso 1 1 calc R . . . .
C013 C 0.5835(5) 0.4375(4) 0.4256(5) 0.036(2) Uani 1 1 d . . . . .
H013 H 0.5642 0.4610 0.3779 0.043 Uiso 1 1 calc R . . . .
C014 C 0.8712(5) 0.4075(4) 0.8097(6) 0.043(3) Uani 1 1 d . . . . .
C015 C 0.6207(5) 0.4353(3) 0.9236(6) 0.035(2) Uani 1 1 d . . . . .
H015 H 0.6734 0.4454 0.9460 0.041 Uiso 1 1 calc R . . . .
C016 C 0.5312(5) 0.4171(3) 0.4656(5) 0.027(2) Uani 1 1 d . . . . .
C017 C 0.7156(5) 0.4472(4) 0.3939(6) 0.035(2) Uani 1 1 d . . . . .
C018 C 0.5493(5) 0.1164(4) 0.6561(6) 0.039(2) Uani 1 1 d . . . . .
H018 H 0.5964 0.0991 0.6541 0.047 Uiso 1 1 calc R . . . .
C019 C 0.0428(5) 0.3862(4) 0.4701(6) 0.040(2) Uani 1 1 d . . . . .
C01A C 0.5187(5) 0.3990(3) 0.8119(5) 0.031(2) Uani 1 1 d . . . . .
H01A H 0.5013 0.3835 0.7562 0.037 Uiso 1 1 calc R . . . .
C01B C 0.4930(5) 0.4310(4) 0.9401(6) 0.047(3) Uani 1 1 d . . . . .
H01B H 0.4581 0.4370 0.9744 0.056 Uiso 1 1 calc R . . . .
C01C C 0.3425(6) 0.4864(4) 0.3531(6) 0.049(3) Uani 1 1 d . . . . .
H01C H 0.3249 0.5150 0.3124 0.059 Uiso 1 1 calc R . . . .
C01D C 0.1260(5) 0.1523(4) 0.6434(6) 0.041(2) Uani 1 1 d . . . . .
C01E C 0.4470(5) 0.4322(3) 0.4367(5) 0.028(2) Uani 1 1 d . . . . .
C01F C 0.5686(5) 0.4442(4) 0.9699(6) 0.047(3) Uani 1 1 d . . . . .
H01F H 0.5860 0.4602 1.0253 0.056 Uiso 1 1 calc R . . . .
C01G C 0.6816(6) 0.4944(4) 0.3364(6) 0.053(3) Uani 1 1 d . . . . .
H01D H 0.6382 0.4811 0.2903 0.080 Uiso 1 1 calc GR . . . .
H01E H 0.7213 0.5102 0.3118 0.080 Uiso 1 1 calc GR . . . .
H01G H 0.6632 0.5227 0.3696 0.080 Uiso 1 1 calc GR . . . .
C01H C 0.4665(5) 0.4082(3) 0.8574(6) 0.029(2) Uani 1 1 d . . . . .
C01I C 0.5960(5) 0.4113(3) 0.8432(5) 0.028(2) Uani 1 1 d . . . . .
C01J C 0.1827(5) 0.3956(3) 0.4624(6) 0.034(2) Uani 1 1 d . . . . .
H01J H 0.1632 0.4148 0.4100 0.041 Uiso 1 1 calc R . . . .
C01K C 0.0642(5) 0.1682(4) 0.5628(6) 0.057(3) Uani 1 1 d . . . . .
H01H H 0.0530 0.2077 0.5643 0.085 Uiso 1 1 calc GR . . . .
H01I H 0.0169 0.1470 0.5598 0.085 Uiso 1 1 calc GR . . . .
H01K H 0.0828 0.1601 0.5123 0.085 Uiso 1 1 calc GR . . . .
C01L C 0.0211(5) 0.4243(5) 0.3935(7) 0.063(3) Uani 1 1 d . . . . .
H01L H 0.0496 0.4591 0.4072 0.095 Uiso 1 1 calc GR . . . .
H01M H -0.0347 0.4318 0.3791 0.095 Uiso 1 1 calc GR . . . .
H01N H 0.0342 0.4068 0.3446 0.095 Uiso 1 1 calc GR . . . .
C01M C 0.7424(5) 0.2161(4) 0.6268(6) 0.043(3) Uani 1 1 d . . . . .
C01N C 0.8911(5) 0.4340(4) 0.8971(6) 0.056(3) Uani 1 1 d . . . . .
H01O H 0.8713 0.4719 0.8923 0.084 Uiso 1 1 calc GR . . . .
H01P H 0.9474 0.4345 0.9205 0.084 Uiso 1 1 calc GR . . . .
H01Q H 0.8674 0.4129 0.9352 0.084 Uiso 1 1 calc GR . . . .
C01P C 0.8189(6) 0.1892(4) 0.6257(7) 0.052(3) Uani 1 1 d . . . . .
C01Q C 0.7289(7) 0.3962(4) 0.3421(7) 0.064(3) Uani 1 1 d . . . . .
H01R H 0.7575 0.3681 0.3814 0.096 Uiso 1 1 calc GR . . . .
H01S H 0.7589 0.4071 0.3020 0.096 Uiso 1 1 calc GR . . . .
H01T H 0.6788 0.3812 0.3101 0.096 Uiso 1 1 calc GR . . . .
C01R C 0.1323(6) 0.4019(4) 0.8720(7) 0.058(3) Uani 1 1 d . . . . .
H01U H 0.1069 0.3815 0.8199 0.086 Uiso 1 1 calc GR . . . .
H01V H 0.0931 0.4203 0.8946 0.086 Uiso 1 1 calc GR . . . .
H01W H 0.1620 0.3762 0.9150 0.086 Uiso 1 1 calc GR . . . .
C01S C 0.4214(5) 0.1094(4) 0.6705(6) 0.042(2) Uani 1 1 d . . . . .
H01X H 0.3805 0.0875 0.6802 0.050 Uiso 1 1 calc R . . . .
C01T C 0.2234(6) 0.4786(4) 0.9308(6) 0.060(3) Uani 1 1 d . . . . .
H01Y H 0.2499 0.4539 0.9772 0.090 Uiso 1 1 calc GR . . . .
H H 0.1833 0.4993 0.9484 0.090 Uiso 1 1 calc GR . . . .
HA H 0.2610 0.5043 0.9178 0.090 Uiso 1 1 calc GR . . . .
C01U C 0.4915(5) 0.0853(4) 0.6718(6) 0.046(3) Uani 1 1 d . . . . .
H01Z H 0.4993 0.0471 0.6838 0.056 Uiso 1 1 calc R . . . .
C01V C 0.8973(6) 0.4443(5) 0.7487(7) 0.066(3) Uani 1 1 d . . . . .
H01 H 0.8905 0.4253 0.6937 0.099 Uiso 1 1 calc GR . . . .
HB H 0.9521 0.4535 0.7722 0.099 Uiso 1 1 calc GR . . . .
HC H 0.8664 0.4783 0.7400 0.099 Uiso 1 1 calc GR . . . .
C01W C 0.7946(5) 0.4634(4) 0.4529(6) 0.051(3) Uani 1 1 d . . . . .
H0AA H 0.7879 0.4938 0.4902 0.076 Uiso 1 1 calc GR . . . .
HD H 0.8291 0.4750 0.4182 0.076 Uiso 1 1 calc GR . . . .
HE H 0.8172 0.4316 0.4881 0.076 Uiso 1 1 calc GR . . . .
C01X C 0.8115(7) 0.1287(5) 0.6028(10) 0.097(5) Uani 1 1 d . . . . .
H1AA H 0.7960 0.1082 0.6478 0.145 Uiso 1 1 calc GR . . . .
HF H 0.8614 0.1147 0.5974 0.145 Uiso 1 1 calc GR . . . .
HG H 0.7722 0.1238 0.5483 0.145 Uiso 1 1 calc GR . . . .
C01Y C 0.0019(6) 0.3305(5) 0.4477(8) 0.088(4) Uani 1 1 d . . . . .
H2AA H 0.0258 0.3102 0.4090 0.132 Uiso 1 1 calc GR . . . .
HH H -0.0530 0.3367 0.4196 0.132 Uiso 1 1 calc GR . . . .
HI H 0.0068 0.3091 0.5002 0.132 Uiso 1 1 calc GR . . . .
C020 C 0.0160(6) 0.4138(5) 0.5440(7) 0.076(4) Uani 1 1 d . . . . .
H02A H 0.0291 0.3898 0.5946 0.113 Uiso 1 1 calc GR . . . .
H02B H -0.0402 0.4196 0.5261 0.113 Uiso 1 1 calc GR . . . .
H02C H 0.0422 0.4494 0.5581 0.113 Uiso 1 1 calc GR . . . .
C021 C 0.1388(6) 0.4826(4) 0.7826(7) 0.064(3) Uani 1 1 d . . . . .
H02D H 0.1717 0.5127 0.7718 0.096 Uiso 1 1 calc GR . . . .
H02E H 0.0958 0.4981 0.8021 0.096 Uiso 1 1 calc GR . . . .
H02F H 0.1182 0.4617 0.7297 0.096 Uiso 1 1 calc GR . . . .
C022 C 0.1415(6) 0.0908(4) 0.6415(9) 0.085(4) Uani 1 1 d . . . . .
H02G H 0.1639 0.0825 0.5938 0.127 Uiso 1 1 calc GR . . . .
H02H H 0.0927 0.0706 0.6339 0.127 Uiso 1 1 calc GR . . . .
H02I H 0.1777 0.0797 0.6955 0.127 Uiso 1 1 calc GR . . . .
C024 C 0.9104(5) 0.3510(4) 0.8143(8) 0.081(4) Uani 1 1 d . . . . .
H02J H 0.8944 0.3278 0.8563 0.121 Uiso 1 1 calc GR . . . .
H02K H 0.9667 0.3558 0.8318 0.121 Uiso 1 1 calc GR . . . .
H02L H 0.8951 0.3333 0.7579 0.121 Uiso 1 1 calc GR . . . .
C025 C 0.0988(6) 0.1674(5) 0.7211(7) 0.074(4) Uani 1 1 d . . . . .
H02M H 0.1385 0.1569 0.7730 0.111 Uiso 1 1 calc GR . . . .
H02N H 0.0506 0.1477 0.7193 0.111 Uiso 1 1 calc GR . . . .
H02O H 0.0898 0.2072 0.7214 0.111 Uiso 1 1 calc GR . . . .
C026 C 0.8554(8) 0.2201(6) 0.5666(11) 0.131(7) Uani 1 1 d . . . . .
H02P H 0.8254 0.2141 0.5073 0.196 Uiso 1 1 calc GR . . . .
H02Q H 0.9085 0.2068 0.5738 0.196 Uiso 1 1 calc GR . . . .
H02R H 0.8564 0.2596 0.5800 0.196 Uiso 1 1 calc GR . . . .
C027 C 0.8709(7) 0.1939(6) 0.7159(9) 0.120(6) Uani 1 1 d . . . . .
H02S H 0.8846 0.2326 0.7289 0.179 Uiso 1 1 calc GR . . . .
H02T H 0.9182 0.1723 0.7205 0.179 Uiso 1 1 calc GR . . . .
H02U H 0.8437 0.1797 0.7567 0.179 Uiso 1 1 calc GR . . . .
C1 C 0.2075(9) 0.2546(5) 0.9223(8) 0.086(4) Uani 1 1 d . . . . .
H1A H 0.1623 0.2770 0.8946 0.129 Uiso 1 1 calc GR . . . .
H1B H 0.2263 0.2654 0.9826 0.129 Uiso 1 1 calc GR . . . .
H1C H 0.1929 0.2156 0.9187 0.129 Uiso 1 1 calc GR . . . .
C2 C 0.2696(9) 0.2635(4) 0.8785(9) 0.072(4) Uani 1 1 d . . . . .
C4 C 0.6632(12) 0.2458(6) 0.3525(10) 0.149(8) Uani 1 1 d . . . . .
H4A H 0.7157 0.2605 0.3746 0.223 Uiso 1 1 calc GR . . . .
H4B H 0.6421 0.2579 0.2932 0.223 Uiso 1 1 calc GR . . . .
H4C H 0.6649 0.2054 0.3546 0.223 Uiso 1 1 calc GR . . . .
C5 C 0.6133(9) 0.2663(5) 0.4058(8) 0.071(4) Uani 1 1 d . . . . .
C6 C 0.3475(10) 0.2506(7) 0.9265(12) 0.143(7) Uani 1 1 d . . . . .
H6A H 0.3799 0.2449 0.8870 0.214 Uiso 1 1 calc GR . . . .
H6B H 0.3472 0.2169 0.9599 0.214 Uiso 1 1 calc GR . . . .
H6C H 0.3684 0.2811 0.9654 0.214 Uiso 1 1 calc GR . . . .
C9 C 0.5313(13) 0.2586(11) 0.3782(16) 0.236(13) Uani 1 1 d . . . . .
H9A H 0.5123 0.2461 0.4266 0.354 Uiso 1 1 calc GR . . . .
H9B H 0.5190 0.2309 0.3325 0.354 Uiso 1 1 calc GR . . . .
H9C H 0.5063 0.2936 0.3564 0.354 Uiso 1 1 calc GR . . . .

loop_
_atom_site_aniso_label
_atom_site_aniso_U_11
_atom_site_aniso_U_22
_atom_site_aniso_U_33
_atom_site_aniso_U_23
_atom_site_aniso_U_13
_atom_site_aniso_U_12
Eu01 0.0241(2) 0.0302(3) 0.0283(3) -0.0019(2) 0.00658(18) -0.0024(2)
Eu02 0.0255(2) 0.0339(3) 0.0337(3) 0.0046(2) 0.0100(2) 0.0031(2)
O003 0.024(3) 0.037(4) 0.040(4) -0.001(3) 0.011(3) -0.003(3)
O004 0.023(3) 0.035(4) 0.051(4) -0.006(3) 0.011(3) -0.001(3)
O005 0.028(3) 0.031(3) 0.028(4) 0.008(3) 0.006(3) -0.006(3)
O006 0.032(4) 0.048(4) 0.042(4) -0.023(3) 0.010(3) 0.005(3)
O007 0.026(3) 0.028(4) 0.046(4) 0.002(3) 0.014(3) 0.007(3)
O008 0.024(3) 0.072(5) 0.031(4) -0.009(3) 0.013(3) -0.007(3)
O009 0.023(3) 0.022(4) 0.076(5) -0.004(3) 0.014(3) -0.002(3)
O00A 0.025(3) 0.049(4) 0.033(4) 0.006(3) 0.008(3) 0.001(3)
O00B 0.028(3) 0.046(4) 0.041(4) 0.018(3) 0.012(3) 0.001(3)
O00C 0.022(3) 0.046(4) 0.036(4) -0.016(3) 0.007(3) -0.003(3)
O00D 0.033(4) 0.049(4) 0.054(5) 0.023(3) 0.021(3) 0.001(3)
O00E 0.026(4) 0.028(4) 0.105(6) 0.017(4) 0.019(4) 0.003(3)
O00F 0.197(11) 0.045(5) 0.041(5) -0.017(4) 0.021(6) 0.002(6)
C00G 0.030(5) 0.034(5) 0.027(6) -0.002(4) 0.019(4) -0.003(4)
O00H 0.207(11) 0.054(5) 0.035(5) 0.002(4) 0.033(6) -0.049(6)
C00I 0.021(5) 0.034(5) 0.034(6) 0.014(5) 0.008(4) 0.004(4)
C00J 0.023(5) 0.026(5) 0.023(5) 0.003(4) -0.002(4) 0.002(4)
C00K 0.020(5) 0.045(6) 0.035(6) 0.011(4) 0.005(4) -0.004(4)
C00L 0.018(5) 0.039(6) 0.034(6) 0.007(4) 0.003(4) 0.008(4)
C00M 0.028(5) 0.035(6) 0.031(6) -0.001(5) 0.003(4) -0.001(4)
C00N 0.038(6) 0.037(6) 0.027(6) -0.001(4) 0.006(4) 0.003(5)
C00O 0.031(5) 0.035(6) 0.021(5) 0.002(4) 0.013(4) -0.004(4)
C00P 0.030(5) 0.030(6) 0.039(6) -0.005(5) 0.006(4) 0.003(4)
C00Q 0.033(5) 0.024(5) 0.055(6) 0.002(4) 0.017(4) -0.002(4)
C00R 0.027(5) 0.035(5) 0.018(5) -0.008(4) 0.001(4) 0.002(4)
C00S 0.058(7) 0.025(6) 0.041(6) 0.001(4) 0.004(5) 0.003(5)
C00T 0.030(5) 0.025(5) 0.068(7) -0.002(5) 0.015(5) 0.001(4)
C00U 0.027(5) 0.041(6) 0.044(6) -0.005(5) 0.007(4) 0.008(5)
C00V 0.037(6) 0.046(6) 0.052(7) 0.014(5) 0.026(5) 0.004(5)
C00W 0.032(5) 0.046(6) 0.026(5) -0.006(4) 0.005(4) -0.002(4)
C00X 0.023(5) 0.031(5) 0.027(5) 0.001(4) 0.005(4) 0.004(4)
C00Y 0.025(5) 0.027(6) 0.044(6) 0.001(4) 0.004(4) 0.000(4)
C00Z 0.024(5) 0.038(6) 0.046(6) -0.013(5) 0.013(4) -0.009(4)
C010 0.025(5) 0.038(5) 0.019(5) 0.003(4) 0.003(4) -0.001(4)
C011 0.022(5) 0.042(7) 0.040(6) 0.012(5) 0.004(4) 0.003(4)
C012 0.030(5) 0.053(6) 0.039(6) 0.016(5) 0.015(5) 0.015(5)
C013 0.036(6) 0.043(6) 0.032(6) 0.012(4) 0.014(4) -0.005(4)
C014 0.022(5) 0.051(6) 0.055(7) 0.007(5) 0.009(5) 0.004(4)
C015 0.019(5) 0.035(5) 0.047(6) -0.008(5) 0.004(4) 0.000(4)
C016 0.033(5) 0.034(5) 0.016(5) 0.005(4) 0.011(4) 0.008(4)
C017 0.035(5) 0.038(6) 0.041(6) 0.001(5) 0.025(5) -0.001(4)
C018 0.018(5) 0.040(6) 0.061(7) 0.001(5) 0.014(4) -0.003(4)
C019 0.032(5) 0.058(7) 0.032(6) 0.004(5) 0.012(4) 0.007(5)
C01A 0.033(5) 0.042(6) 0.014(5) 0.001(4) 0.001(4) -0.006(4)
C01B 0.037(6) 0.067(7) 0.038(6) -0.018(5) 0.013(5) 0.005(5)
C01C 0.050(7) 0.056(7) 0.043(6) 0.029(5) 0.013(5) 0.024(5)
C01D 0.031(5) 0.038(6) 0.060(7) 0.006(5) 0.019(5) -0.002(4)
C01E 0.030(5) 0.032(5) 0.023(5) 0.009(4) 0.010(4) 0.003(4)
C01F 0.037(6) 0.067(7) 0.032(6) -0.025(5) 0.002(5) -0.004(5)
C01G 0.050(6) 0.062(7) 0.049(7) 0.020(6) 0.017(5) 0.005(6)
C01H 0.029(5) 0.029(5) 0.031(6) 0.001(4) 0.008(4) 0.002(4)
C01I 0.028(5) 0.026(5) 0.030(6) 0.001(4) 0.008(4) -0.007(4)
C01J 0.028(5) 0.035(6) 0.035(6) 0.012(4) 0.001(4) 0.007(4)
C01K 0.032(5) 0.071(8) 0.065(8) -0.005(6) 0.010(5) -0.011(5)
C01L 0.032(6) 0.089(9) 0.064(8) 0.012(6) 0.006(5) 0.024(6)
C01M 0.032(6) 0.049(7) 0.051(7) 0.012(5) 0.014(5) 0.013(5)
C01N 0.030(6) 0.088(8) 0.042(7) -0.005(6) -0.005(5) -0.015(5)
C01P 0.042(6) 0.033(6) 0.083(8) 0.005(6) 0.018(6) 0.014(5)
C01Q 0.082(9) 0.067(8) 0.058(8) -0.002(6) 0.042(7) 0.002(6)
C01R 0.054(7) 0.056(7) 0.077(8) -0.016(6) 0.043(6) -0.005(6)
C01S 0.029(5) 0.025(6) 0.068(7) 0.016(5) 0.011(5) -0.006(4)
C01T 0.043(6) 0.094(9) 0.046(7) -0.036(6) 0.017(5) 0.008(6)
C01U 0.032(6) 0.033(6) 0.070(8) 0.011(5) 0.007(5) 0.008(5)
C01V 0.040(6) 0.092(9) 0.068(8) -0.001(7) 0.019(6) -0.017(6)
C01W 0.036(6) 0.058(7) 0.059(7) -0.002(5) 0.012(5) -0.010(5)
C01X 0.054(8) 0.070(9) 0.185(15) -0.007(9) 0.065(9) 0.012(7)
C01Y 0.042(7) 0.065(9) 0.127(11) 0.008(7) -0.030(7) -0.015(6)
C020 0.041(7) 0.118(11) 0.067(9) -0.010(7) 0.013(6) 0.023(7)
C021 0.047(7) 0.078(8) 0.070(8) -0.015(7) 0.022(6) 0.011(6)
C022 0.048(7) 0.052(8) 0.158(13) 0.010(8) 0.034(8) -0.021(6)
C024 0.023(5) 0.071(8) 0.126(11) -0.004(7) -0.022(6) 0.012(5)
C025 0.069(8) 0.089(9) 0.080(9) -0.003(7) 0.047(7) -0.036(7)
C026 0.100(11) 0.104(11) 0.242(19) 0.069(12) 0.140(13) 0.042(9)
C027 0.055(9) 0.130(13) 0.145(14) -0.030(10) -0.025(9) 0.060(9)
C1 0.146(14) 0.051(8) 0.062(9) 0.013(6) 0.028(9) 0.010(8)
C2 0.136(13) 0.021(6) 0.061(10) -0.007(6) 0.029(9) -0.018(7)
C4 0.29(3) 0.070(10) 0.094(13) 0.004(9) 0.062(15) 0.050(13)
C5 0.132(13) 0.037(7) 0.046(8) -0.007(6) 0.029(8) -0.023(8)
C6 0.097(14) 0.159(17) 0.181(19) 0.059(14) 0.051(14) 0.015(12)
C9 0.12(2) 0.28(3) 0.27(3) 0.01(2) 0.01(2) -0.06(2)

loop_
_atom_type_symbol
_atom_type_description
_atom_type_scat_dispersion_real
_atom_type_scat_dispersion_imag
_atom_type_scat_source
C C 0.0033 0.0016 'International Tables Vol C Tables 4.2.6.8 and 6.1.1.4'
H H 0.0000 0.0000 'International Tables Vol C Tables 4.2.6.8 and 6.1.1.4'
Eu Eu -0.1578 3.6682 'International Tables Vol C Tables 4.2.6.8 and 6.1.1.4'
O O 0.0106 0.0060 'International Tables Vol C Tables 4.2.6.8 and 6.1.1.4'

loop_
_geom_angle_atom_site_label_1
_geom_angle_atom_site_label_2
_geom_angle_atom_site_label_3
_geom_angle
_geom_angle_site_symmetry_1
_geom_angle_site_symmetry_3
_geom_angle_publ_flag
O004 Eu01 O006 116.8(2) . . ?
O004 Eu01 O00C 147.2(2) . . ?
O004 Eu01 O00H 71.8(2) . . ?
O005 Eu01 O004 117.80(19) . . ?
O005 Eu01 O006 108.6(2) . . ?
O005 Eu01 O009 85.9(2) . . ?
O005 Eu01 O00C 84.53(19) . . ?
O005 Eu01 O00H 166.2(3) . . ?
O006 Eu01 O00C 72.69(19) . . ?
O006 Eu01 O00H 72.6(3) . . ?
O009 Eu01 O004 71.75(19) . . ?
O009 Eu01 O006 153.7(2) . . ?
O009 Eu01 O00C 87.49(19) . . ?
O009 Eu01 O00H 88.2(3) . . ?
O00A Eu01 O004 76.4(2) . . ?
O00A Eu01 O005 72.56(19) . . ?
O00A Eu01 O006 79.4(2) . . ?
O00A Eu01 O009 126.6(2) . . ?
O00A Eu01 O00C 135.8(2) . . ?
O00A Eu01 O00H 120.7(3) . . ?
O00C Eu01 O00H 82.8(3) . . ?
O003 Eu02 O007 84.68(19) . . ?
O003 Eu02 O00F 157.5(3) . . ?
O007 Eu02 O00F 79.2(3) . . ?
O008 Eu02 O003 71.55(19) . . ?
O008 Eu02 O007 126.8(2) . . ?
O008 Eu02 O00F 130.8(3) . . ?
O00B Eu02 O003 81.9(2) . . ?
O00B Eu02 O007 94.66(19) . . ?
O00B Eu02 O008 126.4(2) . . ?
O00B Eu02 O00F 83.9(3) . . ?
O00D Eu02 O003 118.3(2) . . ?
O00D Eu02 O007 151.2(2) . . ?
O00D Eu02 O008 79.5(2) . . ?
O00D Eu02 O00B 73.5(2) . . ?
O00D Eu02 O00E 108.1(2) . . ?
O00D Eu02 O00F 73.5(3) . . ?
O00E Eu02 O003 116.0(2) . . ?
O00E Eu02 O007 72.20(19) . . ?
O00E Eu02 O008 76.8(2) . . ?
O00E Eu02 O00B 155.7(2) . . ?
O00E Eu02 O00F 73.7(3) . . ?
C00J O003 Eu02 138.8(5) . . ?
C00O O004 Eu01 137.4(5) . . ?
C00X O005 Eu01 136.7(5) . . ?
C00G O006 Eu01 135.8(5) . . ?
C00N O007 Eu02 134.8(5) . . ?
C00I O008 Eu02 138.3(5) . . ?
C011 O009 Eu01 137.1(5) . . ?
C00P O00A Eu01 137.9(5) . . ?
C016 O00B Eu02 135.7(5) . . ?
C00R O00C Eu01 135.5(5) . . ?
C00M O00D Eu02 135.9(5) . . ?
C01M O00E Eu02 135.5(6) . . ?
C5 O00F Eu02 157.2(11) . . ?
O006 C00G C00W 123.7(7) . . ?
O006 C00G C00Z 114.9(7) . . ?
C00W C00G C00Z 121.4(8) . . ?
C2 O00H Eu01 163.8(10) . . ?
O008 C00I C00K 123.9(8) . . ?
O008 C00I C014 114.7(7) . . ?
C00K C00I C014 121.4(8) . . ?
O003 C00J C00K 123.7(8) . . ?
O003 C00J C01I 114.8(7) . . ?
C00K C00J C01I 121.4(8) . . ?
C00J C00K C00I 122.7(8) . . ?
C010 C00L C00X 119.3(7) . . ?
C010 C00L C012 118.9(8) . . ?
C012 C00L C00X 121.7(7) . . ?
O00D C00M C013 122.8(8) . . ?
O00D C00M C017 115.5(7) . . ?
C013 C00M C017 121.7(8) . . ?
O007 C00N C00T 123.8(8) . . ?
O007 C00N C00Y 114.8(7) . . ?
C00T C00N C00Y 121.4(8) . . ?
O004 C00O C00Q 123.0(7) . . ?
O004 C00O C01D 115.1(7) . . ?
C00Q C00O C01D 121.8(8) . . ?
O00A C00P C019 114.5(8) . . ?
O00A C00P C01J 123.5(8) . . ?
C01J C00P C019 122.0(8) . . ?
C00O C00Q H00Q 117.6 . . ?
C00O C00Q C011 124.9(8) . . ?
C011 C00Q H00Q 117.6 . . ?
O00C C00R C00W 124.1(7) . . ?
O00C C00R C01H 115.8(7) . . ?
C00W C00R C01H 119.9(7) . . ?
C00U C00S H00S 118.3 . . ?
C00Y C00S H00S 118.3 . . ?
C00Y C00S C00U 123.5(8) . . ?
C00N C00T H00T 117.5 . . ?
C01M C00T C00N 125.1(8) . . ?
C01M C00T H00T 117.5 . . ?
C00S C00U C011 118.3(8) . . ?
C01S C00U C00S 117.4(8) . . ?
C01S C00U C011 124.3(8) . . ?
C01C C00V H00V 119.6 . . ?
C01C C00V C01E 120.8(8) . . ?
C01E C00V H00V 119.6 . . ?
C00G C00W H00W 117.6 . . ?
C00R C00W C00G 124.7(8) . . ?
C00R C00W H00W 117.6 . . ?
O005 C00X C00L 115.8(7) . . ?
O005 C00X C01J 123.3(8) . . ?
C01J C00X C00L 121.0(7) . . ?
C00S C00Y C00N 119.9(8) . . ?
C00S C00Y C018 117.2(8) . . ?
C018 C00Y C00N 122.9(7) . . ?
C01R C00Z C00G 108.0(7) . . ?
C01R C00Z C01T 110.1(8) . . ?
C01R C00Z C021 108.1(8) . . ?
C01T C00Z C00G 113.6(7) . . ?
C021 C00Z C00G 108.1(7) . . ?
C021 C00Z C01T 108.9(8) . . ?
C00L C010 H010 119.1 . . ?
C00L C010 C01E 121.8(8) . . ?
C01E C010 H010 119.1 . . ?
O009 C011 C00Q 123.2(8) . . ?
O009 C011 C00U 117.1(7) . . ?
C00Q C011 C00U 119.7(8) . . ?
C00L C012 H012 120.2 . . ?
C01C C012 C00L 119.6(8) . . ?
C01C C012 H012 120.2 . . ?
C00M C013 H013 117.1 . . ?
C016 C013 C00M 125.9(8) . . ?
C016 C013 H013 117.1 . . ?
C01N C014 C00I 113.4(8) . . ?
C01N C014 C024 110.0(8) . . ?
C01V C014 C00I 107.5(8) . . ?
C01V C014 C01N 109.1(8) . . ?
C01V C014 C024 110.3(9) . . ?
C024 C014 C00I 106.4(7) . . ?
C01F C015 H015 120.4 . . ?
C01F C015 C01I 119.3(8) . . ?
C01I C015 H015 120.4 . . ?
O00B C016 C013 124.1(8) . . ?
O00B C016 C01E 114.4(7) . . ?
C013 C016 C01E 121.5(7) . . ?
C00M C017 C01Q 105.1(7) . . ?
C00M C017 C01W 109.2(7) . . ?
C01G C017 C00M 113.2(7) . . ?
C01G C017 C01Q 111.6(8) . . ?
C01G C017 C01W 110.4(8) . . ?
C01W C017 C01Q 107.0(8) . . ?
C00Y C018 H018 119.2 . . ?
C01U C018 C00Y 121.6(8) . . ?
C01U C018 H018 119.2 . . ?
C00P C019 C01Y 108.3(8) . . ?
C00P C019 C020 106.6(7) . . ?
C01L C019 C00P 114.5(8) . . ?
C01L C019 C01Y 109.9(8) . . ?
C01L C019 C020 107.7(8) . . ?
C01Y C019 C020 109.7(9) . . ?
C01H C01A H01A 118.8 . . ?
C01H C01A C01I 122.4(8) . . ?
C01I C01A H01A 118.8 . . ?
C01F C01B H01B 120.4 . . ?
C01F C01B C01H 119.1(8) . . ?
C01H C01B H01B 120.4 . . ?
C00V C01C C012 120.7(8) . . ?
C00V C01C H01C 119.7 . . ?
C012 C01C H01C 119.7 . . ?
C01K C01D C00O 106.6(7) . . ?
C022 C01D C00O 113.5(7) . . ?
C022 C01D C01K 109.1(9) . . ?
C025 C01D C00O 107.3(7) . . ?
C025 C01D C01K 109.4(8) . . ?
C025 C01D C022 110.8(9) . . ?
C00V C01E C010 118.0(8) . . ?
C00V C01E C016 122.3(8) . . ?
C010 C01E C016 119.6(7) . . ?
C015 C01F H01F 118.9 . . ?
C01B C01F C015 122.3(8) . . ?
C01B C01F H01F 118.9 . . ?
C017 C01G H01D 109.5 . . ?
C017 C01G H01E 109.5 . . ?
C017 C01G H01G 109.5 . . ?
H01D C01G H01E 109.5 . . ?
H01D C01G H01G 109.5 . . ?
H01E C01G H01G 109.5 . . ?
C01A C01H C00R 119.7(8) . . ?
C01A C01H C01B 118.3(8) . . ?
C01B C01H C00R 122.0(8) . . ?
C015 C01I C00J 121.7(7) . . ?
C01A C01I C00J 119.8(7) . . ?
C01A C01I C015 118.5(8) . . ?
C00P C01J C00X 124.6(8) . . ?
C00P C01J H01J 117.7 . . ?
C00X C01J H01J 117.7 . . ?
C01D C01K H01H 109.5 . . ?
C01D C01K H01I 109.5 . . ?
C01D C01K H01K 109.5 . . ?
H01H C01K H01I 109.5 . . ?
H01H C01K H01K 109.5 . . ?
H01I C01K H01K 109.5 . . ?
C019 C01L H01L 109.5 . . ?
C019 C01L H01M 109.5 . . ?
C019 C01L H01N 109.5 . . ?
H01L C01L H01M 109.5 . . ?
H01L C01L H01N 109.5 . . ?
H01M C01L H01N 109.5 . . ?
O00E C01M C00T 123.0(8) . . ?
O00E C01M C01P 114.0(8) . . ?
C00T C01M C01P 123.0(9) . . ?
C014 C01N H01O 109.5 . . ?
C014 C01N H01P 109.5 . . ?
C014 C01N H01Q 109.5 . . ?
H01O C01N H01P 109.5 . . ?
H01O C01N H01Q 109.5 . . ?
H01P C01N H01Q 109.5 . . ?
C01X C01P C01M 113.5(9) . . ?
C026 C01P C01M 109.8(8) . . ?
C026 C01P C01X 110.8(10) . . ?
C026 C01P C027 108.5(12) . . ?
C027 C01P C01M 106.5(9) . . ?
C027 C01P C01X 107.5(10) . . ?
C017 C01Q H01R 109.5 . . ?
C017 C01Q H01S 109.5 . . ?
C017 C01Q H01T 109.5 . . ?
H01R C01Q H01S 109.5 . . ?
H01R C01Q H01T 109.5 . . ?
H01S C01Q H01T 109.5 . . ?
C00Z C01R H01U 109.5 . . ?
C00Z C01R H01V 109.5 . . ?
C00Z C01R H01W 109.5 . . ?
H01U C01R H01V 109.5 . . ?
H01U C01R H01W 109.5 . . ?
H01V C01R H01W 109.5 . . ?
C00U C01S H01X 119.8 . . ?
C00U C01S C01U 120.4(8) . . ?
C01U C01S H01X 119.8 . . ?
C00Z C01T H01Y 109.5 . . ?
C00Z C01T H 109.5 . . ?
C00Z C01T HA 109.5 . . ?
H01Y C01T H 109.5 . . ?
H01Y C01T HA 109.5 . . ?
H C01T HA 109.5 . . ?
C018 C01U C01S 119.8(8) . . ?
C018 C01U H01Z 120.1 . . ?
C01S C01U H01Z 120.1 . . ?
C014 C01V H01 109.5 . . ?
C014 C01V HB 109.5 . . ?
C014 C01V HC 109.5 . . ?
H01 C01V HB 109.5 . . ?
H01 C01V HC 109.5 . . ?
HB C01V HC 109.5 . . ?
C017 C01W H0AA 109.5 . . ?
C017 C01W HD 109.5 . . ?
C017 C01W HE 109.5 . . ?
H0AA C01W HD 109.5 . . ?
H0AA C01W HE 109.5 . . ?
HD C01W HE 109.5 . . ?
C01P C01X H1AA 109.5 . . ?
C01P C01X HF 109.5 . . ?
C01P C01X HG 109.5 . . ?
H1AA C01X HF 109.5 . . ?
H1AA C01X HG 109.5 . . ?
HF C01X HG 109.5 . . ?
C019 C01Y H2AA 109.5 . . ?
C019 C01Y HH 109.5 . . ?
C019 C01Y HI 109.5 . . ?
H2AA C01Y HH 109.5 . . ?
H2AA C01Y HI 109.5 . . ?
HH C01Y HI 109.5 . . ?
C019 C020 H02A 109.5 . . ?
C019 C020 H02B 109.5 . . ?
C019 C020 H02C 109.5 . . ?
H02A C020 H02B 109.5 . . ?
H02A C020 H02C 109.5 . . ?
H02B C020 H02C 109.5 . . ?
C00Z C021 H02D 109.5 . . ?
C00Z C021 H02E 109.5 . . ?
C00Z C021 H02F 109.5 . . ?
H02D C021 H02E 109.5 . . ?
H02D C021 H02F 109.5 . . ?
H02E C021 H02F 109.5 . . ?
C01D C022 H02G 109.5 . . ?
C01D C022 H02H 109.5 . . ?
C01D C022 H02I 109.5 . . ?
H02G C022 H02H 109.5 . . ?
H02G C022 H02I 109.5 . . ?
H02H C022 H02I 109.5 . . ?
C014 C024 H02J 109.5 . . ?
C014 C024 H02K 109.5 . . ?
C014 C024 H02L 109.5 . . ?
H02J C024 H02K 109.5 . . ?
H02J C024 H02L 109.5 . . ?
H02K C024 H02L 109.5 . . ?
C01D C025 H02M 109.5 . . ?
C01D C025 H02N 109.5 . . ?
C01D C025 H02O 109.5 . . ?
H02M C025 H02N 109.5 . . ?
H02M C025 H02O 109.5 . . ?
H02N C025 H02O 109.5 . . ?
C01P C026 H02P 109.5 . . ?
C01P C026 H02Q 109.5 . . ?
C01P C026 H02R 109.5 . . ?
H02P C026 H02Q 109.5 . . ?
H02P C026 H02R 109.5 . . ?
H02Q C026 H02R 109.5 . . ?
C01P C027 H02S 109.5 . . ?
C01P C027 H02T 109.5 . . ?
C01P C027 H02U 109.5 . . ?
H02S C027 H02T 109.5 . . ?
H02S C027 H02U 109.5 . . ?
H02T C027 H02U 109.5 . . ?
H1A C1 H1B 109.5 . . ?
H1A C1 H1C 109.5 . . ?
H1B C1 H1C 109.5 . . ?
C2 C1 H1A 109.5 . . ?
C2 C1 H1B 109.5 . . ?
C2 C1 H1C 109.5 . . ?
O00H C2 C1 120.0(15) . . ?
O00H C2 C6 123.2(15) . . ?
C6 C2 C1 116.8(13) . . ?
H4A C4 H4B 109.5 . . ?
H4A C4 H4C 109.5 . . ?
H4B C4 H4C 109.5 . . ?
C5 C4 H4A 109.5 . . ?
C5 C4 H4B 109.5 . . ?
C5 C4 H4C 109.5 . . ?
O00F C5 C4 116.1(15) . . ?
O00F C5 C9 123.7(17) . . ?
C9 C5 C4 120.1(16) . . ?
C2 C6 H6A 109.5 . . ?
C2 C6 H6B 109.5 . . ?
C2 C6 H6C 109.5 . . ?
H6A C6 H6B 109.5 . . ?
H6A C6 H6C 109.5 . . ?
H6B C6 H6C 109.5 . . ?
C5 C9 H9A 109.5 . . ?
C5 C9 H9B 109.5 . . ?
C5 C9 H9C 109.5 . . ?
H9A C9 H9B 109.5 . . ?
H9A C9 H9C 109.5 . . ?
H9B C9 H9C 109.5 . . ?

loop_
_geom_bond_atom_site_label_1
_geom_bond_atom_site_label_2
_geom_bond_distance
_geom_bond_site_symmetry_2
_geom_bond_publ_flag
Eu01 O004 2.311(6) . ?
Eu01 O005 2.311(5) . ?
Eu01 O006 2.321(5) . ?
Eu01 O009 2.313(6) . ?
Eu01 O00A 2.292(6) . ?
Eu01 O00C 2.337(5) . ?
Eu01 O00H 2.438(8) . ?
Eu02 O003 2.304(6) . ?
Eu02 O007 2.338(6) . ?
Eu02 O008 2.303(6) . ?
Eu02 O00B 2.300(6) . ?
Eu02 O00D 2.288(6) . ?
Eu02 O00E 2.299(6) . ?
Eu02 O00F 2.445(8) . ?
O003 C00J 1.279(9) . ?
O004 C00O 1.262(9) . ?
O005 C00X 1.272(9) . ?
O006 C00G 1.252(9) . ?
O007 C00N 1.265(9) . ?
O008 C00I 1.257(10) . ?
O009 C011 1.268(9) . ?
O00A C00P 1.266(10) . ?
O00B C016 1.269(9) . ?
O00C C00R 1.251(9) . ?
O00D C00M 1.265(9) . ?
O00E C01M 1.264(10) . ?
O00F C5 1.189(13) . ?
C00G C00W 1.403(11) . ?
C00G C00Z 1.529(11) . ?
O00H C2 1.191(13) . ?
C00I C00K 1.424(11) . ?
C00I C014 1.548(11) . ?
C00J C00K 1.382(11) . ?
C00J C01I 1.490(11) . ?
C00L C00X 1.503(11) . ?
C00L C010 1.370(10) . ?
C00L C012 1.396(11) . ?
C00M C013 1.396(11) . ?
C00M C017 1.533(11) . ?
C00N C00T 1.392(11) . ?
C00N C00Y 1.515(12) . ?
C00O C00Q 1.382(11) . ?
C00O C01D 1.543(11) . ?
C00P C019 1.524(11) . ?
C00P C01J 1.392(12) . ?
C00Q H00Q 0.9500 . ?
C00Q C011 1.396(11) . ?
C00R C00W 1.404(11) . ?
C00R C01H 1.510(11) . ?
C00S H00S 0.9500 . ?
C00S C00U 1.380(12) . ?
C00S C00Y 1.358(12) . ?
C00T H00T 0.9500 . ?
C00T C01M 1.378(12) . ?
C00U C011 1.499(11) . ?
C00U C01S 1.376(11) . ?
C00V H00V 0.9500 . ?
C00V C01C 1.373(12) . ?
C00V C01E 1.378(11) . ?
C00W H00W 0.9500 . ?
C00X C01J 1.394(11) . ?
C00Y C018 1.377(11) . ?
C00Z C01R 1.512(12) . ?
C00Z C01T 1.526(12) . ?
C00Z C021 1.520(13) . ?
C010 H010 0.9500 . ?
C010 C01E 1.397(11) . ?
C012 H012 0.9500 . ?
C012 C01C 1.376(12) . ?
C013 H013 0.9500 . ?
C013 C016 1.363(11) . ?
C014 C01N 1.508(12) . ?
C014 C01V 1.495(13) . ?
C014 C024 1.532(13) . ?
C015 H015 0.9500 . ?
C015 C01F 1.358(11) . ?
C015 C01I 1.388(11) . ?
C016 C01E 1.501(11) . ?
C017 C01G 1.498(12) . ?
C017 C01Q 1.547(13) . ?
C017 C01W 1.534(12) . ?
C018 H018 0.9500 . ?
C018 C01U 1.356(11) . ?
C019 C01L 1.513(12) . ?
C019 C01Y 1.532(13) . ?
C019 C020 1.552(13) . ?
C01A H01A 0.9500 . ?
C01A C01H 1.351(11) . ?
C01A C01I 1.376(11) . ?
C01B H01B 0.9500 . ?
C01B C01F 1.350(12) . ?
C01B C01H 1.410(11) . ?
C01C H01C 0.9500 . ?
C01D C01K 1.522(12) . ?
C01D C022 1.516(13) . ?
C01D C025 1.508(13) . ?
C01F H01F 0.9500 . ?
C01G H01D 0.9800 . ?
C01G H01E 0.9800 . ?
C01G H01G 0.9800 . ?
C01J H01J 0.9500 . ?
C01K H01H 0.9800 . ?
C01K H01I 0.9800 . ?
C01K H01K 0.9800 . ?
C01L H01L 0.9800 . ?
C01L H01M 0.9800 . ?
C01L H01N 0.9800 . ?
C01M C01P 1.521(12) . ?
C01N H01O 0.9800 . ?
C01N H01P 0.9800 . ?
C01N H01Q 0.9800 . ?
C01P C01X 1.511(14) . ?
C01P C026 1.494(14) . ?
C01P C027 1.515(15) . ?
C01Q H01R 0.9800 . ?
C01Q H01S 0.9800 . ?
C01Q H01T 0.9800 . ?
C01R H01U 0.9800 . ?
C01R H01V 0.9800 . ?
C01R H01W 0.9800 . ?
C01S H01X 0.9500 . ?
C01S C01U 1.379(12) . ?
C01T H01Y 0.9800 . ?
C01T H 0.9800 . ?
C01T HA 0.9800 . ?
C01U H01Z 0.9500 . ?
C01V H01 0.9800 . ?
C01V HB 0.9800 . ?
C01V HC 0.9800 . ?
C01W H0AA 0.9800 . ?
C01W HD 0.9800 . ?
C01W HE 0.9800 . ?
C01X H1AA 0.9800 . ?
C01X HF 0.9800 . ?
C01X HG 0.9800 . ?
C01Y H2AA 0.9800 . ?
C01Y HH 0.9800 . ?
C01Y HI 0.9800 . ?
C020 H02A 0.9800 . ?
C020 H02B 0.9800 . ?
C020 H02C 0.9800 . ?
C021 H02D 0.9800 . ?
C021 H02E 0.9800 . ?
C021 H02F 0.9800 . ?
C022 H02G 0.9800 . ?
C022 H02H 0.9800 . ?
C022 H02I 0.9800 . ?
C024 H02J 0.9800 . ?
C024 H02K 0.9800 . ?
C024 H02L 0.9800 . ?
C025 H02M 0.9800 . ?
C025 H02N 0.9800 . ?
C025 H02O 0.9800 . ?
C026 H02P 0.9800 . ?
C026 H02Q 0.9800 . ?
C026 H02R 0.9800 . ?
C027 H02S 0.9800 . ?
C027 H02T 0.9800 . ?
C027 H02U 0.9800 . ?
C1 H1A 0.9800 . ?
C1 H1B 0.9800 . ?
C1 H1C 0.9800 . ?
C1 C2 1.483(17) . ?
C2 C6 1.442(18) . ?
C4 H4A 0.9800 . ?
C4 H4B 0.9800 . ?
C4 H4C 0.9800 . ?
C4 C5 1.480(19) . ?
C5 C9 1.43(2) . ?
C6 H6A 0.9800 . ?
C6 H6B 0.9800 . ?
C6 H6C 0.9800 . ?
C9 H9A 0.9800 . ?
C9 H9B 0.9800 . ?
C9 H9C 0.9800 . ?

loop_
_geom_torsion_atom_site_label_1
_geom_torsion_atom_site_label_2
_geom_torsion_atom_site_label_3
_geom_torsion_atom_site_label_4
_geom_torsion
_geom_torsion_site_symmetry_1
_geom_torsion_site_symmetry_2
_geom_torsion_site_symmetry_3
_geom_torsion_site_symmetry_4
_geom_torsion_publ_flag
Eu01 O004 C00O C00Q -15.7(12) . . . . ?
Eu01 O004 C00O C01D 163.6(6) . . . . ?
Eu01 O005 C00X C00L 164.8(5) . . . . ?
Eu01 O005 C00X C01J -14.8(13) . . . . ?
Eu01 O006 C00G C00W 17.5(13) . . . . ?
Eu01 O006 C00G C00Z -164.5(6) . . . . ?
Eu01 O009 C011 C00Q 9.7(14) . . . . ?
Eu01 O009 C011 C00U -170.7(6) . . . . ?
Eu01 O00A C00P C019 -172.4(5) . . . . ?
Eu01 O00A C00P C01J 8.6(14) . . . . ?
Eu01 O00C C00R C00W -10.8(13) . . . . ?
Eu01 O00C C00R C01H 174.4(5) . . . . ?
Eu01 O00H C2 C1 158(2) . . . . ?
Eu01 O00H C2 C6 -24(4) . . . . ?
Eu02 O003 C00J C00K -1.1(13) . . . . ?
Eu02 O003 C00J C01I -178.0(5) . . . . ?
Eu02 O007 C00N C00T 5.3(13) . . . . ?
Eu02 O007 C00N C00Y -176.1(5) . . . . ?
Eu02 O008 C00I C00K -12.7(14) . . . . ?
Eu02 O008 C00I C014 166.9(6) . . . . ?
Eu02 O00B C016 C013 -4.5(13) . . . . ?
Eu02 O00B C016 C01E 175.7(5) . . . . ?
Eu02 O00D C00M C013 18.0(14) . . . . ?
Eu02 O00D C00M C017 -161.2(6) . . . . ?
Eu02 O00E C01M C00T -23.6(14) . . . . ?
Eu02 O00E C01M C01P 158.8(7) . . . . ?
Eu02 O00F C5 C4 -178.4(14) . . . . ?
Eu02 O00F C5 C9 3(3) . . . . ?
O003 C00J C00K C00I 4.9(13) . . . . ?
O003 C00J C01I C015 178.3(7) . . . . ?
O003 C00J C01I C01A -0.9(11) . . . . ?
O004 C00O C00Q C011 0.1(14) . . . . ?
O004 C00O C01D C01K 56.3(9) . . . . ?
O004 C00O C01D C022 176.4(9) . . . . ?
O004 C00O C01D C025 -60.8(10) . . . . ?
O005 C00X C01J C00P 7.2(14) . . . . ?
O006 C00G C00W C00R 0.2(14) . . . . ?
O006 C00G C00Z C01R 59.7(10) . . . . ?
O006 C00G C00Z C01T -177.9(8) . . . . ?
O006 C00G C00Z C021 -56.9(10) . . . . ?
O007 C00N C00T C01M 10.8(15) . . . . ?
O007 C00N C00Y C00S 6.5(12) . . . . ?
O007 C00N C00Y C018 -172.7(8) . . . . ?
O008 C00I C00K C00J 1.4(13) . . . . ?
O008 C00I C014 C01N 175.4(8) . . . . ?
O008 C00I C014 C01V 54.7(10) . . . . ?
O008 C00I C014 C024 -63.5(10) . . . . ?
O00A C00P C019 C01L 175.4(8) . . . . ?
O00A C00P C019 C01Y -61.6(10) . . . . ?
O00A C00P C019 C020 56.4(11) . . . . ?
O00A C00P C01J C00X -4.2(14) . . . . ?
O00B C016 C01E C00V 170.5(8) . . . . ?
O00B C016 C01E C010 -6.9(12) . . . . ?
O00C C00R C00W C00G -3.3(14) . . . . ?
O00C C00R C01H C01A 15.6(12) . . . . ?
O00C C00R C01H C01B -164.4(8) . . . . ?
O00D C00M C013 C016 -5.2(15) . . . . ?
O00D C00M C017 C01G -159.9(8) . . . . ?
O00D C00M C017 C01Q 78.0(10) . . . . ?
O00D C00M C017 C01W -36.5(10) . . . . ?
O00E C01M C01P C01X -171.0(10) . . . . ?
O00E C01M C01P C026 -46.4(13) . . . . ?
O00E C01M C01P C027 70.9(11) . . . . ?
C00K C00I C014 C01N -5.0(12) . . . . ?
C00K C00I C014 C01V -125.7(9) . . . . ?
C00K C00I C014 C024 116.1(10) . . . . ?
C00K C00J C01I C015 1.3(12) . . . . ?
C00K C00J C01I C01A -177.9(8) . . . . ?
C00L C00X C01J C00P -172.3(8) . . . . ?
C00L C010 C01E C00V 2.6(13) . . . . ?
C00L C010 C01E C016 -179.9(7) . . . . ?
C00L C012 C01C C00V 1.9(15) . . . . ?
C00M C013 C016 O00B -1.2(15) . . . . ?
C00M C013 C016 C01E 178.7(8) . . . . ?
C00N C00T C01M O00E -2.3(15) . . . . ?
C00N C00T C01M C01P 175.1(9) . . . . ?
C00N C00Y C018 C01U 176.5(9) . . . . ?
C00O C00Q C011 O009 2.6(14) . . . . ?
C00O C00Q C011 C00U -177.0(8) . . . . ?
C00Q C00O C01D C01K -124.5(9) . . . . ?
C00Q C00O C01D C022 -4.4(12) . . . . ?
C00Q C00O C01D C025 118.4(9) . . . . ?
C00S C00U C011 O009 -10.9(12) . . . . ?
C00S C00U C011 C00Q 168.8(8) . . . . ?
C00S C00U C01S C01U -1.1(14) . . . . ?
C00S C00Y C018 C01U -2.7(13) . . . . ?
C00T C00N C00Y C00S -174.8(9) . . . . ?
C00T C00N C00Y C018 6.0(13) . . . . ?
C00T C01M C01P C01X 11.5(15) . . . . ?
C00T C01M C01P C026 136.0(12) . . . . ?
C00T C01M C01P C027 -106.6(12) . . . . ?
C00U C00S C00Y C00N -179.2(8) . . . . ?
C00U C00S C00Y C018 0.0(13) . . . . ?
C00U C01S C01U C018 -1.5(15) . . . . ?
C00W C00G C00Z C01R -122.2(9) . . . . ?
C00W C00G C00Z C01T 0.1(12) . . . . ?
C00W C00G C00Z C021 121.1(9) . . . . ?
C00W C00R C01H C01A -159.4(8) . . . . ?
C00W C00R C01H C01B 20.6(13) . . . . ?
C00X C00L C010 C01E -178.8(8) . . . . ?
C00X C00L C012 C01C 176.4(9) . . . . ?
C00Y C00N C00T C01M -167.7(9) . . . . ?
C00Y C00S C00U C011 -180.0(8) . . . . ?
C00Y C00S C00U C01S 1.8(14) . . . . ?
C00Y C018 C01U C01S 3.5(15) . . . . ?
C00Z C00G C00W C00R -177.7(8) . . . . ?
C010 C00L C00X O005 8.5(12) . . . . ?
C010 C00L C00X C01J -172.0(8) . . . . ?
C010 C00L C012 C01C -0.8(13) . . . . ?
C011 C00U C01S C01U -179.2(9) . . . . ?
C012 C00L C00X O005 -168.7(8) . . . . ?
C012 C00L C00X C01J 10.8(13) . . . . ?
C012 C00L C010 C01E -1.5(13) . . . . ?
C013 C00M C017 C01G 20.9(12) . . . . ?
C013 C00M C017 C01Q -101.1(10) . . . . ?
C013 C00M C017 C01W 144.4(8) . . . . ?
C013 C016 C01E C00V -9.4(13) . . . . ?
C013 C016 C01E C010 173.3(8) . . . . ?
C014 C00I C00K C00J -178.1(8) . . . . ?
C017 C00M C013 C016 173.9(8) . . . . ?
C019 C00P C01J C00X 176.9(8) . . . . ?
C01C C00V C01E C010 -1.5(13) . . . . ?
C01C C00V C01E C016 -178.9(8) . . . . ?
C01D C00O C00Q C011 -179.0(8) . . . . ?
C01E C00V C01C C012 -0.8(15) . . . . ?
C01F C015 C01I C00J -177.0(8) . . . . ?
C01F C015 C01I C01A 2.2(13) . . . . ?
C01F C01B C01H C00R -178.2(9) . . . . ?
C01F C01B C01H C01A 1.8(14) . . . . ?
C01H C00R C00W C00G 171.3(8) . . . . ?
C01H C01A C01I C00J 177.6(8) . . . . ?
C01H C01A C01I C015 -1.7(13) . . . . ?
C01H C01B C01F C015 -1.2(15) . . . . ?
C01I C00J C00K C00I -178.4(7) . . . . ?
C01I C015 C01F C01B -0.8(15) . . . . ?
C01I C01A C01H C00R 179.6(8) . . . . ?
C01I C01A C01H C01B -0.3(13) . . . . ?
C01J C00P C019 C01L -5.6(13) . . . . ?
C01J C00P C019 C01Y 117.4(10) . . . . ?
C01J C00P C019 C020 -124.6(9) . . . . ?
C01S C00U C011 O009 167.2(9) . . . . ?
C01S C00U C011 C00Q -13.2(13) . . . . ?

loop_
_diffrn_oxdiff_twin_id
_diffrn_oxdiff_twin_ratio
_diffrn_oxdiff_twin_reflns_isolated
_diffrn_oxdiff_twin_reflns_overlapped
1 0.4519 14440 24072
2 0.4643 13078 25102
3 0.0837 11256 25346
